data_4508451
loop_
_publ_author_name
'Komori-Orisaku, Keiko'
'Imoto, Kenta'
'Koide, Yoshihiro'
'Ohkoshi, Shin-ichi'

_publ_section_title
;
 Mixed-Valence Cobalt(II/III)--Octacyanidotungstate(IV/V) Ferromagnet
;
_journal_issue 12
_journal_name_full 'Crystal Growth &amp; Design'
_journal_page_first 5267
_journal_paper_doi 10.1021/cg401011d
_journal_volume 13
_journal_year 2013
_chemical_absolute_configuration rmad
_chemical_formula_moiety 'C30 H22 Co3 N18 O4 W2, 3H2O'
_chemical_formula_sum 'C30 H28 Co3 N18 O7 W2'
_chemical_formula_weight 1297.19
_chemical_name_systematic
; 
 ? 
;
_space_group_IT_number 4
_symmetry_cell_setting monoclinic
_symmetry_Int_Tables_number 4
_symmetry_space_group_name_Hall 'P 2yb'
_symmetry_space_group_name_H-M 'P 1 21 1'
_atom_sites_solution_hydrogens geom
_atom_sites_solution_primary direct
_atom_sites_solution_secondary difmap
_audit_creation_method SHELXL-97
_cell_angle_alpha 90.00
_cell_angle_beta 90.042(2)
_cell_angle_gamma 90.00
_cell_formula_units_Z 2
_cell_length_a 7.2123(5)
_cell_length_b 24.0547(18)
_cell_length_c 11.7186(8)
_cell_measurement_reflns_used 23583
_cell_measurement_temperature 100(2)
_cell_measurement_theta_max 35.32
_cell_measurement_theta_min 1.83
_cell_volume 2033.1(2)
_computing_cell_refinement CrystalClear
_computing_data_collection 'CrystalClear (Rigaku Inc., 2007)'
_computing_data_reduction CrystalClear
_computing_molecular_graphics 'SV (Nemoto & Ohashi, 1993)'
_computing_publication_material 'SHELXL97 (Sheldrick, 2008)'
_computing_structure_refinement 'SHELXL97 (Sheldrick, 2008)'
_computing_structure_solution 'SIR2004 (Burla, et al., 2005)'
_diffrn_ambient_temperature 100(2)
_diffrn_measured_fraction_theta_full 0.997
_diffrn_measured_fraction_theta_max 0.882
_diffrn_measurement_device_type CCD
_diffrn_measurement_method omega_scan
_diffrn_radiation_monochromator Si
_diffrn_radiation_source 'SPring-8 BL38B1 '
_diffrn_radiation_type synchrotron
_diffrn_radiation_wavelength 0.75000
_diffrn_reflns_av_R_equivalents 0.1808
_diffrn_reflns_av_sigmaI/netI 0.1536
_diffrn_reflns_limit_h_max 11
_diffrn_reflns_limit_h_min -11
_diffrn_reflns_limit_k_max 37
_diffrn_reflns_limit_k_min -37
_diffrn_reflns_limit_l_max 18
_diffrn_reflns_limit_l_min -18
_diffrn_reflns_number 46930
_diffrn_reflns_theta_full 30.00
_diffrn_reflns_theta_max 35.67
_diffrn_reflns_theta_min 1.83
_exptl_absorpt_coefficient_mu 6.903
_exptl_absorpt_correction_type none
_exptl_crystal_colour brown
_exptl_crystal_density_diffrn 2.116
_exptl_crystal_density_method 'not measured'
_exptl_crystal_description block
_exptl_crystal_F_000 1234
_exptl_crystal_size_max 0.01
_exptl_crystal_size_mid 0.01
_exptl_crystal_size_min 0.01
_refine_diff_density_max 5.120
_refine_diff_density_min -5.316
_refine_diff_density_rms 0.414
_refine_ls_abs_structure_details 'Flack, H. D. (1983), Acta Cryst. A39, 876-881.  5863 Friedel Pairs'
_refine_ls_abs_structure_Flack 0.15(3)
_refine_ls_extinction_coef 0.0073(7)
_refine_ls_extinction_expression Fc^*^=kFc[1+0.001xFc^2^\l^3^/sin(2\q)]^-1/4^
_refine_ls_extinction_method SHELXL
_refine_ls_goodness_of_fit_ref 1.026
_refine_ls_hydrogen_treatment mixed
_refine_ls_matrix_type full
_refine_ls_number_parameters 555
_refine_ls_number_reflns 14024
_refine_ls_number_restraints 407
_refine_ls_restrained_S_all 1.020
_refine_ls_R_factor_all 0.1393
_refine_ls_R_factor_gt 0.0932
_refine_ls_shift/su_max 0.002
_refine_ls_shift/su_mean 0.000
_refine_ls_structure_factor_coef Fsqd
_refine_ls_weighting_details 'calc w=1/[\s^2^(Fo^2^)+(0.1404P)^2^+0.0000P] where P=(Fo^2^+2Fc^2^)/3'
_refine_ls_weighting_scheme calc
_refine_ls_wR_factor_gt 0.2255
_refine_ls_wR_factor_ref 0.2858
_reflns_number_gt 8634
_reflns_number_total 14024
_reflns_threshold_expression >2sigma(I)
_cod_data_source_file cg401011d_si_002.cif
_cod_data_source_block shelxl
_cod_database_code 4508451

loop_
_symmetry_equiv_pos_as_xyz
'x, y, z'
'-x, y+1/2, -z'

loop_
_atom_site_label
_atom_site_type_symbol
_atom_site_fract_x
_atom_site_fract_y
_atom_site_fract_z
_atom_site_U_iso_or_equiv
_atom_site_adp_type
_atom_site_occupancy
_atom_site_symmetry_multiplicity
_atom_site_calc_flag
_atom_site_refinement_flags
_atom_site_disorder_assembly
_atom_site_disorder_group
W1 W 0.00450(8) 0.79844(2) 0.35692(7) 0.0278(2) Uani 1 1 d U . .
W2 W -0.00464(8) 1.00993(2) -0.14347(7) 0.0276(2) Uani 1 1 d U . .
Co1 Co 0.5030(3) 0.88144(19) -0.3513(3) 0.0331(9) Uani 1 1 d DU . .
Co2 Co 0.4968(3) 0.92678(18) 0.1490(3) 0.0280(8) Uani 1 1 d DU . .
Co3 Co 0.5077(4) 0.65410(19) 0.2495(4) 0.0269(4) Uani 1 1 d U . .
O1 O 0.456(2) 0.8164(7) -0.2290(14) 0.039(3) Uani 1 1 d DU . .
H1A H 0.37(2) 0.836(4) -0.190(12) 0.040 Uiso 1 1 d D . .
O2 O 0.452(2) 0.4923(7) 0.7295(15) 0.045(3) Uani 1 1 d DU . .
H2A H 0.3338 0.4972 0.7477 0.040 Uiso 1 1 d D . .
O3 O 0.537(3) 0.9466(10) -0.474(2) 0.068(5) Uani 1 1 d DU . .
H3A H 0.5327 0.9637 -0.542(4) 0.050 Uiso 1 1 d D . .
H3B H 0.6332 0.9211 -0.482(9) 0.069 Uiso 1 1 d D . .
O4 O 0.466(2) 0.8605(9) 0.029(2) 0.062(5) Uani 1 1 d DU . .
H4A H 0.3531 0.8446 0.0124 0.055 Uiso 1 1 d D . .
H4B H 0.53(3) 0.861(11) -0.038(12) 0.050 Uiso 1 1 d D . .
O5 O 0.068(5) 0.8049(14) 0.791(4) 0.101(10) Uani 0.80 1 d PU . .
O6 O 0.992(7) 1.1984(17) 0.240(3) 0.157(16) Uani 0.90 1 d PDU . .
H6A H 1.07(4) 1.169(9) 0.24(4) 0.080 Uiso 0.90 1 d PD . .
H6B H 0.9908 1.2206 0.3046 0.100 Uiso 0.90 1 d PD . .
O7 O 1.016(9) 1.0118(14) 0.386(4) 0.086(18) Uiso 0.40 1 d PD A 1
H7A H 1.0376 0.9801 0.3474 0.070 Uiso 0.40 1 d PD B 1
H7B H 0.9774 1.0287 0.4479 0.070 Uiso 0.40 1 d PD C 1
O7B O 0.924(4) 1.0065(10) 0.276(2) 0.086(11) Uani 0.60 1 d PDU D 2
H7C H 0.9101 1.0347 0.2180 0.091 Uiso 0.60 1 d PD E 2
H7D H 0.8997 0.9814 0.3378 0.060 Uiso 0.60 1 d PD F 2
N1 N 0.328(2) 0.7070(8) 0.293(2) 0.033(3) Uani 1 1 d U . .
N2 N 0.001(5) 0.7651(16) 0.082(3) 0.046(4) Uani 0.54 1 d PDU . .
N2B N 0.046(6) 0.7969(19) 0.065(3) 0.046(5) Uani 0.46 1 d PDU . .
N3 N 0.293(2) 0.8934(7) 0.2496(17) 0.034(3) Uani 1 1 d DU . .
N4 N 0.698(2) 0.8813(6) 0.2332(18) 0.032(3) Uani 1 1 d U . .
N5 N 0.295(3) 0.8465(9) 0.544(2) 0.044(4) Uani 1 1 d U . .
N6 N 0.710(2) 0.8397(9) -0.449(2) 0.044(4) Uani 1 1 d U . .
N7 N 0.007(2) 0.6984(8) 0.5534(16) 0.034(4) Uani 1 1 d U . .
N8 N 0.686(2) 0.7061(8) 0.2920(18) 0.030(3) Uani 1 1 d U . .
N9 N 0.299(2) 0.9294(7) -0.2639(17) 0.033(3) Uani 1 1 d U . .
N10 N -0.290(3) 0.9157(9) -0.2503(19) 0.041(4) Uani 1 1 d U . .
N11 N -0.016(3) 1.0205(10) -0.4235(19) 0.055(5) Uani 1 1 d U . .
N12 N 0.6907(18) 0.6028(6) 0.2074(17) 0.023(2) Uani 1 1 d U . .
N13 N 0.324(2) 0.6011(8) 0.210(2) 0.032(3) Uani 1 1 d U . .
N14 N -0.011(3) 1.1017(12) 0.072(3) 0.064(6) Uani 1 1 d U . .
N15 N 0.2892(19) 0.9681(8) 0.0556(15) 0.028(2) Uani 1 1 d U . .
N16 N 0.706(2) 0.9605(7) 0.0500(16) 0.027(2) Uani 1 1 d U . .
C1 C 0.218(2) 0.7423(10) 0.315(2) 0.033(3) Uani 1 1 d U . .
C2 C 0.017(3) 0.7923(10) 0.166(2) 0.041(3) Uani 1 1 d DU . .
C3 C 0.190(2) 0.8620(8) 0.2873(19) 0.032(3) Uani 1 1 d DU . .
C4 C -0.198(3) 0.8530(9) 0.275(2) 0.035(3) Uani 1 1 d U . .
C5 C 0.190(3) 0.8320(10) 0.484(3) 0.037(3) Uani 1 1 d U . .
C6 C -0.184(2) 0.8255(9) 0.4936(18) 0.029(3) Uani 1 1 d U . .
C7 C 0.008(2) 0.7331(10) 0.497(2) 0.033(3) Uani 1 1 d U . .
C8 C -0.203(2) 0.7413(8) 0.3147(17) 0.025(3) Uani 1 1 d U . .
C9 C 0.189(2) 0.9572(9) -0.219(2) 0.033(2) Uani 1 1 d U . .
C10 C -0.178(2) 0.9491(9) -0.2104(17) 0.031(3) Uani 1 1 d U . .
C11 C -0.020(3) 1.0220(10) -0.319(2) 0.037(2) Uani 1 1 d U . .
C12 C 0.206(3) 1.0696(9) -0.182(2) 0.030(3) Uani 1 1 d U . .
C13 C -0.223(2) 1.0665(10) -0.178(2) 0.032(3) Uani 1 1 d U . .
C14 C -0.006(3) 1.0735(11) -0.021(2) 0.035(3) Uani 1 1 d U . .
C15 C 0.184(2) 0.9825(8) -0.0165(19) 0.026(2) Uani 1 1 d U . .
C16 C 0.811(2) 0.9788(7) -0.0258(16) 0.024(3) Uani 1 1 d U . .
N17 N 0.5116(14) 0.6853(5) 0.0978(8) 0.022(3) Uani 1 1 d GU . .
C17 C 0.3492(12) 0.6957(5) 0.0375(10) 0.032(3) Uani 1 1 d GU . .
H17 H 0.2325 0.6868 0.0703 0.039 Uiso 1 1 calc R . .
C18 C 0.3577(15) 0.7191(6) -0.0708(10) 0.042(4) Uani 1 1 d GU . .
H18 H 0.2467 0.7262 -0.1120 0.051 Uiso 1 1 calc R . .
C19 C 0.5284(18) 0.7321(7) -0.1188(9) 0.041(4) Uani 1 1 d GU . .
C20 C 0.6908(14) 0.7216(6) -0.0585(12) 0.047(5) Uani 1 1 d GU . .
H20 H 0.8075 0.7305 -0.0914 0.057 Uiso 1 1 calc R . .
C21 C 0.6824(12) 0.6982(5) 0.0498(11) 0.034(4) Uani 1 1 d GU . .
H21 H 0.7933 0.6911 0.0910 0.040 Uiso 1 1 calc R . .
C22 C 0.554(3) 0.7648(8) -0.2306(18) 0.036(3) Uani 1 1 d U . .
H22 H 0.6895 0.7721 -0.2427 0.043 Uiso 1 1 calc R . .
C23 C 0.486(4) 0.7269(12) -0.321(2) 0.044(5) Uani 1 1 d U . .
H23A H 0.3547 0.7189 -0.3077 0.066 Uiso 1 1 calc R . .
H23B H 0.5571 0.6922 -0.3182 0.066 Uiso 1 1 calc R . .
H23C H 0.5018 0.7446 -0.3953 0.066 Uiso 1 1 calc R . .
N18 N 0.5106(16) 0.6265(7) 0.4087(12) 0.041(5) Uani 1 1 d G . .
C24 C 0.3505(13) 0.6141(7) 0.4696(12) 0.046(5) Uani 1 1 d GU . .
H24 H 0.2326 0.6239 0.4394 0.055 Uiso 1 1 calc R . .
C25 C 0.3629(17) 0.5873(7) 0.5745(12) 0.051(6) Uani 1 1 d G . .
H25 H 0.2534 0.5789 0.6160 0.061 Uiso 1 1 calc R . .
C26 C 0.535(2) 0.5730(8) 0.6185(11) 0.055(7) Uani 1 1 d G . .
C27 C 0.6955(16) 0.5854(8) 0.5577(15) 0.055(6) Uani 1 1 d G . .
H27 H 0.8134 0.5756 0.5878 0.066 Uiso 1 1 calc R . .
C28 C 0.6831(13) 0.6121(8) 0.4528(15) 0.058(7) Uani 1 1 d GU . .
H28 H 0.7926 0.6206 0.4112 0.070 Uiso 1 1 calc R . .
C29 C 0.544(3) 0.5446(9) 0.7337(19) 0.040(3) Uani 1 1 d U . .
H29 H 0.6782 0.5354 0.7453 0.048 Uiso 1 1 calc R . .
C30 C 0.489(3) 0.5836(13) 0.840(3) 0.046(6) Uani 1 1 d U . .
H30A H 0.5787 0.6141 0.8466 0.070 Uiso 1 1 calc R . .
H30B H 0.4909 0.5615 0.9105 0.070 Uiso 1 1 calc R . .
H30C H 0.3648 0.5988 0.8283 0.070 Uiso 1 1 calc R . .

loop_
_atom_site_aniso_label
_atom_site_aniso_U_11
_atom_site_aniso_U_22
_atom_site_aniso_U_33
_atom_site_aniso_U_23
_atom_site_aniso_U_13
_atom_site_aniso_U_12
W1 0.0164(3) 0.0324(5) 0.0348(5) -0.0013(4) -0.0010(3) -0.0005(3)
W2 0.0162(3) 0.0313(5) 0.0352(6) -0.0024(4) -0.0009(3) -0.0009(3)
Co1 0.0186(12) 0.036(2) 0.045(2) -0.0073(13) -0.0014(13) -0.0006(9)
Co2 0.0218(12) 0.033(2) 0.0296(19) 0.0048(11) -0.0018(12) -0.0010(9)
Co3 0.0221(7) 0.0214(7) 0.0372(9) -0.0014(6) -0.0004(7) 0.0007(6)
O1 0.033(5) 0.041(6) 0.045(6) 0.002(5) 0.008(5) 0.000(5)
O2 0.044(7) 0.037(7) 0.053(8) -0.007(6) 0.001(6) -0.006(6)
O3 0.079(11) 0.058(10) 0.067(11) 0.017(9) 0.008(10) 0.014(10)
O4 0.079(11) 0.041(8) 0.066(11) -0.021(8) -0.000(9) 0.002(8)
O5 0.073(14) 0.102(16) 0.129(18) 0.049(14) -0.000(14) -0.010(13)
O6 0.15(2) 0.17(2) 0.15(2) 0.017(17) -0.008(17) 0.021(17)
O7B 0.048(15) 0.054(17) 0.15(3) -0.046(18) -0.019(18) 0.022(14)
N1 0.022(5) 0.033(6) 0.044(6) 0.005(5) -0.001(5) -0.004(5)
N2 0.046(8) 0.045(8) 0.047(8) -0.016(8) -0.004(7) -0.000(8)
N2B 0.043(8) 0.046(9) 0.049(9) -0.017(8) 0.002(8) -0.002(8)
N3 0.030(5) 0.031(6) 0.041(6) 0.011(5) -0.009(5) -0.005(5)
N4 0.035(6) 0.013(5) 0.048(7) 0.009(5) -0.006(6) 0.011(5)
N5 0.032(6) 0.048(8) 0.053(9) -0.003(7) -0.008(6) -0.003(6)
N6 0.029(6) 0.046(8) 0.057(8) -0.006(7) -0.006(6) -0.006(6)
N7 0.039(7) 0.031(8) 0.033(8) 0.000(6) 0.011(6) 0.002(6)
N8 0.022(5) 0.036(7) 0.033(6) -0.001(6) -0.009(5) 0.008(5)
N9 0.022(4) 0.032(5) 0.046(6) -0.010(5) 0.006(5) 0.013(4)
N10 0.029(6) 0.054(8) 0.041(8) -0.007(7) -0.002(6) -0.005(6)
N11 0.070(10) 0.056(10) 0.038(8) -0.020(7) 0.003(8) 0.021(8)
N12 0.017(4) 0.016(5) 0.036(5) -0.003(4) 0.004(4) 0.012(4)
N13 0.028(5) 0.026(6) 0.043(7) 0.002(6) -0.000(5) -0.014(5)
N14 0.034(8) 0.070(13) 0.089(15) -0.037(12) 0.003(9) 0.007(8)
N15 0.021(4) 0.041(6) 0.021(5) 0.007(5) 0.002(4) 0.002(4)
N16 0.024(4) 0.030(5) 0.027(5) 0.009(5) 0.013(4) -0.004(4)
C1 0.022(5) 0.037(6) 0.041(6) -0.000(6) 0.004(5) -0.010(5)
C2 0.033(5) 0.045(6) 0.045(6) -0.014(5) 0.001(5) -0.002(5)
C3 0.031(5) 0.026(5) 0.039(5) -0.001(5) -0.010(5) -0.002(5)
C4 0.027(5) 0.040(6) 0.037(6) -0.009(5) 0.007(5) -0.004(5)
C5 0.029(5) 0.036(6) 0.046(6) -0.001(5) -0.003(5) -0.001(5)
C6 0.014(5) 0.042(7) 0.029(7) 0.014(6) 0.003(5) -0.009(5)
C7 0.020(5) 0.034(6) 0.045(7) 0.001(6) 0.006(5) 0.004(5)
C8 0.017(5) 0.036(6) 0.022(6) -0.010(5) 0.000(4) 0.008(5)
C9 0.019(4) 0.040(5) 0.039(5) -0.003(5) -0.000(4) 0.001(4)
C10 0.018(4) 0.045(6) 0.031(5) -0.016(5) -0.009(4) -0.010(5)
C11 0.026(4) 0.046(5) 0.038(5) -0.007(4) -0.002(4) 0.004(4)
C12 0.025(5) 0.034(6) 0.030(6) -0.010(5) -0.007(5) 0.010(5)
C13 0.020(4) 0.039(5) 0.039(6) -0.008(5) 0.001(4) -0.002(5)
C14 0.024(4) 0.041(5) 0.040(5) -0.007(5) -0.007(4) 0.005(5)
C15 0.014(4) 0.035(5) 0.029(5) -0.003(5) 0.002(4) -0.002(4)
C16 0.025(5) 0.020(6) 0.028(7) 0.005(5) 0.007(5) -0.014(5)
N17 0.029(6) 0.009(5) 0.029(7) -0.006(5) -0.004(4) -0.004(4)
C17 0.051(7) 0.025(8) 0.021(7) -0.011(6) -0.001(6) -0.002(7)
C18 0.044(7) 0.051(12) 0.032(8) 0.002(7) 0.011(6) 0.035(8)
C19 0.049(8) 0.038(11) 0.036(7) 0.004(7) -0.002(6) 0.005(8)
C20 0.051(8) 0.041(11) 0.051(11) 0.023(10) -0.010(8) -0.019(9)
C21 0.048(7) 0.026(8) 0.027(8) 0.006(6) 0.005(6) -0.011(7)
C22 0.038(8) 0.025(8) 0.045(8) -0.001(5) 0.000(6) 0.006(7)
C23 0.060(9) 0.045(8) 0.027(6) -0.020(6) 0.010(6) 0.004(7)
N18 0.015(6) 0.044(12) 0.065(14) 0.004(10) -0.005(7) 0.003(6)
C24 0.049(10) 0.059(12) 0.029(9) -0.007(8) -0.012(8) -0.026(9)
C25 0.058(12) 0.068(16) 0.026(9) -0.021(10) 0.012(9) -0.023(11)
C26 0.059(14) 0.040(13) 0.066(16) -0.013(11) -0.015(12) 0.021(11)
C27 0.029(9) 0.073(18) 0.062(16) -0.004(13) -0.009(9) 0.001(10)
C28 0.046(11) 0.067(16) 0.062(16) 0.013(13) -0.002(10) 0.020(11)
C29 0.039(7) 0.033(7) 0.047(8) -0.008(6) -0.001(6) 0.003(6)
C30 0.045(8) 0.042(8) 0.053(9) -0.002(7) 0.011(7) 0.005(6)

loop_
_atom_type_symbol
_atom_type_description
_atom_type_scat_dispersion_real
_atom_type_scat_dispersion_imag
_atom_type_scat_source
C C 0.0027 0.0018 'International Tables Vol C Tables 4.2.6.8 and 6.1.1.4'
H H 0.0000 0.0000 'International Tables Vol C Tables 4.2.6.8 and 6.1.1.4'
N N 0.0050 0.0037 'International Tables Vol C Tables 4.2.6.8 and 6.1.1.4'
O O 0.0093 0.0068 'International Tables Vol C Tables 4.2.6.8 and 6.1.1.4'
W W -1.6726 7.5158 'International Tables Vol C Tables 4.2.6.8 and 6.1.1.4'
Co Co 0.3003 1.0749 'International Tables Vol C Tables 4.2.6.8 and 6.1.1.4'

loop_
_geom_angle_atom_site_label_1
_geom_angle_atom_site_label_2
_geom_angle_atom_site_label_3
_geom_angle
_geom_angle_site_symmetry_1
_geom_angle_site_symmetry_3
C8 W1 C1 92.7(7) . .
C8 W1 C5 148.6(9) . .
C1 W1 C5 86.9(9) . .
C8 W1 C4 79.3(7) . .
C1 W1 C4 140.4(9) . .
C5 W1 C4 119.6(8) . .
C8 W1 C3 143.9(8) . .
C1 W1 C3 85.2(7) . .
C5 W1 C3 67.4(9) . .
C4 W1 C3 79.8(8) . .
C8 W1 C6 85.7(7) . .
C1 W1 C6 144.1(9) . .
C5 W1 C6 76.8(8) . .
C4 W1 C6 74.5(7) . .
C3 W1 C6 116.2(8) . .
C8 W1 C2 75.6(8) . .
C1 W1 C2 72.4(9) . .
C5 W1 C2 133.3(9) . .
C4 W1 C2 68.0(8) . .
C3 W1 C2 69.5(8) . .
C6 W1 C2 140.4(7) . .
C8 W1 C7 74.0(8) . .
C1 W1 C7 73.4(8) . .
C5 W1 C7 75.8(9) . .
C4 W1 C7 137.9(7) . .
C3 W1 C7 138.2(7) . .
C6 W1 C7 71.7(7) . .
C2 W1 C7 132.4(9) . .
C16 W2 C10 66.9(8) 1_455 .
C16 W2 C11 132.9(8) 1_455 .
C10 W2 C11 72.2(9) . .
C16 W2 C9 119.8(8) 1_455 .
C10 W2 C9 79.4(8) . .
C11 W2 C9 72.5(8) . .
C16 W2 C14 78.6(9) 1_455 .
C10 W2 C14 140.1(8) . .
C11 W2 C14 125.0(9) . .
C9 W2 C14 137.6(7) . .
C16 W2 C15 80.2(7) 1_455 .
C10 W2 C15 115.5(8) . .
C11 W2 C15 140.4(7) . .
C9 W2 C15 71.2(8) . .
C14 W2 C15 75.6(8) . .
C16 W2 C13 83.2(8) 1_455 .
C10 W2 C13 86.1(8) . .
C11 W2 C13 71.6(9) . .
C9 W2 C13 143.9(9) . .
C14 W2 C13 70.0(8) . .
C15 W2 C13 144.1(8) . .
C16 W2 C12 147.7(8) 1_455 .
C10 W2 C12 145.2(8) . .
C11 W2 C12 74.6(9) . .
C9 W2 C12 80.9(7) . .
C14 W2 C12 70.0(9) . .
C15 W2 C12 84.4(8) . .
C13 W2 C12 93.3(8) . .
N10 Co1 N5 179.3(9) 1_655 1_554
N10 Co1 N9 90.4(8) 1_655 .
N5 Co1 N9 90.3(8) 1_554 .
N10 Co1 N6 89.3(8) 1_655 .
N5 Co1 N6 90.0(9) 1_554 .
N9 Co1 N6 174.8(9) . .
N10 Co1 O3 90.5(9) 1_655 .
N5 Co1 O3 89.2(10) 1_554 .
N9 Co1 O3 90.3(8) . .
N6 Co1 O3 84.6(9) . .
N10 Co1 O1 91.3(8) 1_655 .
N5 Co1 O1 89.1(8) 1_554 .
N9 Co1 O1 88.0(7) . .
N6 Co1 O1 97.1(8) . .
O3 Co1 O1 177.6(7) . .
N10 Co1 H3B 84.9(19) 1_655 .
N5 Co1 H3B 94.5(19) 1_554 .
N9 Co1 H3B 115.2(8) . .
N6 Co1 H3B 59.6(8) . .
O3 Co1 H3B 25.6(5) . .
O1 Co1 H3B 156.4(5) . .
N3 Co2 N4 91.2(7) . .
N3 Co2 N16 178.8(7) . .
N4 Co2 N16 87.9(7) . .
N3 Co2 N15 88.5(6) . .
N4 Co2 N15 175.9(8) . .
N16 Co2 N15 92.5(7) . .
N3 Co2 O4 90.8(8) . .
N4 Co2 O4 89.6(8) . .
N16 Co2 O4 89.8(8) . .
N15 Co2 O4 86.3(8) . .
N3 Co2 O2 91.6(7) . 2_656
N4 Co2 O2 87.3(7) . 2_656
N16 Co2 O2 87.6(7) . 2_656
N15 Co2 O2 96.8(7) . 2_656
O4 Co2 O2 176.1(6) . 2_656
N8 Co3 N12 91.5(7) . .
N8 Co3 N1 87.0(8) . .
N12 Co3 N1 178.5(9) . .
N8 Co3 N13 178.7(13) . .
N12 Co3 N13 89.1(8) . .
N1 Co3 N13 92.4(8) . .
N8 Co3 N17 88.5(7) . .
N12 Co3 N17 90.1(7) . .
N1 Co3 N17 90.0(8) . .
N13 Co3 N17 92.6(8) . .
N8 Co3 N18 88.1(8) . .
N12 Co3 N18 91.2(8) . .
N1 Co3 N18 88.6(8) . .
N13 Co3 N18 90.7(8) . .
N17 Co3 N18 176.4(8) . .
C22 O1 Co1 123.0(12) . .
C22 O1 H1A 143(4) . .
Co1 O1 H1A 94(7) . .
C29 O2 Co2 123.0(13) . 2_646
C29 O2 H2A 109.00 . .
Co2 O2 H2A 95.8(12) 2_646 .
Co1 O3 H3A 158(2) . .
Co1 O3 H3B 71(5) . .
H3A O3 H3B 103(6) . .
Co2 O4 H4A 123.00 . .
Co2 O4 H4B 121(10) . .
H4A O4 H4B 106.00 . .
H6A O6 H6B 117.00 . .
H7A O7 H7B 150(6) . .
H7A O7 H7D 53(2) . .
H7B O7 H7D 116(5) . .
H7A O7B H7C 147(3) . .
H7A O7B H7D 48.5(9) . .
H7C O7B H7D 163(3) . .
C1 N1 Co3 176(2) . .
N2B N2 C2 70(3) . .
N2 N2B C2 68(3) . .
C3 N3 Co2 160.8(18) . .
C4 N4 Co2 174.6(17) 1_655 .
C5 N5 Co1 174(2) . 1_556
C6 N6 Co1 170(2) 1_654 .
C8 N8 Co3 176.5(18) 1_655 .
C9 N9 Co1 177.6(18) . .
C10 N10 Co1 161.3(19) . 1_455
C12 N12 Co3 176.1(16) 2_645 .
C13 N13 Co3 174(2) 2_545 .
C15 N15 Co2 164.3(16) . .
C16 N16 Co2 168.5(16) . .
N1 C1 W1 174.5(17) . .
N2 C2 W1 149(3) . .
N2B C2 W1 168(3) . .
N3 C3 W1 176.7(18) . .
N4 C4 W1 179(2) 1_455 .
N5 C5 W1 174(2) . .
N6 C6 W1 172.1(19) 1_456 .
N7 C7 W1 172(2) . .
N8 C8 W1 176.0(16) 1_455 .
N9 C9 W2 177(2) . .
N10 C10 W2 175.8(18) . .
N11 C11 W2 169.4(19) . .
N12 C12 W2 175.2(18) 2_655 .
N13 C13 W2 169(2) 2 .
N14 C14 W2 165(2) . .
N15 C15 W2 178.7(18) . .
N16 C16 W2 176.6(16) . 1_655
C17 N17 C21 120.0 . .
C17 N17 Co3 121.7(6) . .
C21 N17 Co3 118.3(6) . .
N17 C17 C18 120.0 . .
N17 C17 H17 120.0 . .
C18 C17 H17 120.0 . .
C17 C18 C19 120.0 . .
C17 C18 H18 120.0 . .
C19 C18 H18 120.0 . .
C20 C19 C18 120.0 . .
C20 C19 C22 114.9(11) . .
C18 C19 C22 124.6(11) . .
C19 C20 C21 120.0 . .
C19 C20 H20 120.0 . .
C21 C20 H20 120.0 . .
C20 C21 N17 120.0 . .
C20 C21 H21 120.0 . .
N17 C21 H21 120.0 . .
O1 C22 C23 112.3(18) . .
O1 C22 C19 111.8(16) . .
C23 C22 C19 104.6(18) . .
O1 C22 H22 109.3 . .
C23 C22 H22 109.3 . .
C19 C22 H22 109.3 . .
C22 C23 H23A 109.5 . .
C22 C23 H23B 109.5 . .
H23A C23 H23B 109.5 . .
C22 C23 H23C 109.5 . .
H23A C23 H23C 109.5 . .
H23B C23 H23C 109.5 . .
C24 N18 C28 120.0 . .
C24 N18 Co3 123.1(7) . .
C28 N18 Co3 116.2(7) . .
C25 C24 N18 120.0 . .
C25 C24 H24 120.0 . .
N18 C24 H24 120.0 . .
C24 C25 C26 120.0 . .
C24 C25 H25 120.0 . .
C26 C25 H25 120.0 . .
C27 C26 C25 120.0 . .
C27 C26 C29 121.3(13) . .
C25 C26 C29 118.7(13) . .
C26 C27 C28 120.0 . .
C26 C27 H27 120.0 . .
C28 C27 H27 120.0 . .
C27 C28 N18 120.0 . .
C27 C28 H28 120.0 . .
N18 C28 H28 120.0 . .
O2 C29 C26 110.4(17) . .
O2 C29 C30 115.2(19) . .
C26 C29 C30 114.6(19) . .
O2 C29 H29 105.1 . .
C26 C29 H29 105.1 . .
C30 C29 H29 105.1 . .
C29 C30 H30A 109.5 . .
C29 C30 H30B 109.5 . .
H30A C30 H30B 109.5 . .
C29 C30 H30C 109.5 . .
H30A C30 H30C 109.5 . .
H30B C30 H30C 109.5 . .

loop_
_geom_bond_atom_site_label_1
_geom_bond_atom_site_label_2
_geom_bond_distance
_geom_bond_site_symmetry_2
W1 C8 2.089(19) .
W1 C1 2.10(2) .
W1 C5 2.15(2) .
W1 C4 2.19(2) .
W1 C3 2.189(18) .
W1 C6 2.20(2) .
W1 C2 2.25(2) .
W1 C7 2.27(2) .
W2 C16 2.056(15) 1_455
W2 C10 2.078(17) .
W2 C11 2.08(2) .
W2 C9 2.09(2) .
W2 C14 2.10(2) .
W2 C15 2.12(2) .
W2 C13 2.12(2) .
W2 C12 2.14(2) .
Co1 N10 2.07(2) 1_655
Co1 N5 2.11(2) 1_554
Co1 N9 2.131(15) .
Co1 N6 2.13(2) .
Co1 O3 2.14(2) .
Co1 O1 2.149(16) .
Co1 H3B 2.04(8) .
Co2 N3 2.049(18) .
Co2 N4 2.065(16) .
Co2 N16 2.071(14) .
Co2 N15 2.103(16) .
Co2 O4 2.14(2) .
Co2 O2 2.156(18) 2_656
Co3 N8 1.861(19) .
Co3 N12 1.873(13) .
Co3 N1 1.886(19) .
Co3 N13 1.897(17) .
Co3 N17 1.930(11) .
Co3 N18 1.981(14) .
O1 C22 1.43(2) .
O1 H1A 0.91(3) .
O2 C29 1.42(3) .
O2 Co2 2.156(18) 2_646
O2 H2A 0.89000 .
O3 H3A 0.91(3) .
O3 H3B 0.93(2) .
O4 H4A 0.92000 .
O4 H4B 0.90(2) .
O6 H6A 0.90(2) .
O6 H6B 0.927(19) .
O7 H7A 0.902(18) .
O7 H7B 0.87(2) .
O7 H7D 1.25(5) .
O7B H7A 1.33(2) .
O7B H7C 0.964(14) .
O7B H7D 0.960(15) .
N1 C1 1.19(3) .
N2 N2B 0.85(5) .
N2 C2 1.19(2) .
N2B C2 1.20(3) .
N3 C3 1.15(2) .
N4 C4 1.13(3) 1_655
N5 C5 1.10(3) .
N5 Co1 2.11(2) 1_556
N6 C6 1.08(3) 1_654
N7 C7 1.06(3) .
N8 C8 1.20(3) 1_655
N9 C9 1.16(2) .
N10 C10 1.23(2) .
N10 Co1 2.073(19) 1_455
N11 C11 1.22(3) .
N12 C12 1.13(3) 2_645
N13 C13 1.17(3) 2_545
N14 C14 1.29(4) .
N15 C15 1.19(3) .
N16 C16 1.25(2) .
C4 N4 1.13(3) 1_455
C6 N6 1.08(3) 1_456
C8 N8 1.20(3) 1_455
C12 N12 1.13(3) 2_655
C13 N13 1.17(3) 2
C16 W2 2.056(15) 1_655
N17 C17 1.3900 .
N17 C21 1.3900 .
C17 C18 1.3900 .
C17 H17 0.9500 .
C18 C19 1.3900 .
C18 H18 0.9500 .
C19 C20 1.3900 .
C19 C22 1.54(2) .
C20 C21 1.3900 .
C20 H20 0.9500 .
C21 H21 0.9500 .
C22 C23 1.48(3) .
C22 H22 1.0000 .
C23 H23A 0.9800 .
C23 H23B 0.9800 .
C23 H23C 0.9800 .
N18 C24 1.3900 .
N18 C28 1.3900 .
C24 C25 1.3900 .
C24 H24 0.9500 .
C25 C26 1.3900 .
C25 H25 0.9500 .
C26 C27 1.3900 .
C26 C29 1.51(3) .
C27 C28 1.3900 .
C27 H27 0.9500 .
C28 H28 0.9500 .
C29 C30 1.61(3) .
C29 H29 1.0000 .
C30 H30A 0.9800 .
C30 H30B 0.9800 .
C30 H30C 0.9800 .

loop_
_geom_hbond_atom_site_label_D
_geom_hbond_atom_site_label_H
_geom_hbond_atom_site_label_A
_geom_hbond_distance_DH
_geom_hbond_distance_HA
_geom_hbond_distance_DA
_geom_hbond_angle_DHA
_geom_hbond_site_symmetry_A
O1 H1A O5 0.91(3) 2.3(2) 2.82(4) 116(16) 1_554
O2 H2A O7B 0.89000 1.89(3) 2.73(3) 157.8(13) 2_646
O3 H3B N6 0.93(2) 2.07(3) 2.87(3) 143(4) .
O3 H3A O2 0.91(3) 2.30(5) 3.19(3) 169.3(19) 2_655
O4 H4B O1 0.90(2) 2.5(2) 3.20(3) 131(21) .
O4 H4A N2B 0.92000 2.57(4) 3.42(5) 154.1(18) .
O6 H6B N7 0.927(19) 1.748(19) 2.42(4) 127(3) 2_656
O7 H7B N11 0.87(2) 1.52(2) 2.25(5) 139(4) 1_656
O7B H7C N14 0.964(14) 2.42(3) 3.34(4) 160.4(19) 1_655

loop_
_geom_torsion_atom_site_label_1
_geom_torsion_atom_site_label_2
_geom_torsion_atom_site_label_3
_geom_torsion_atom_site_label_4
_geom_torsion
_geom_torsion_site_symmetry_1
_geom_torsion_site_symmetry_4
N10 Co1 O1 C22 -88.9(16) 1_655 .
N5 Co1 O1 C22 90.5(16) 1_554 .
N9 Co1 O1 C22 -179.2(15) . .
N6 Co1 O1 C22 0.6(16) . .
N4 Co2 N3 C3 -73(5) . .
N15 Co2 N3 C3 103(5) . .
O4 Co2 N3 C3 17(5) . .
O2 Co2 N3 C3 -160(5) 2_656 .
N10 Co1 N6 C6 -85(11) 1_655 1_654
N5 Co1 N6 C6 94(11) 1_554 1_654
O3 Co1 N6 C6 5(11) . 1_654
O1 Co1 N6 C6 -177(11) . 1_654
N3 Co2 N15 C15 -109(6) . .
N16 Co2 N15 C15 72(6) . .
O4 Co2 N15 C15 -18(6) . .
O2 Co2 N15 C15 160(6) 2_656 .
N4 Co2 N16 C16 134(8) . .
N15 Co2 N16 C16 -42(8) . .
O4 Co2 N16 C16 44(8) . .
O2 Co2 N16 C16 -139(8) 2_656 .
N2B N2 C2 W1 -172(4) . .
N2 N2B C2 W1 160(12) . .
C8 W1 C2 N2 -34(4) . .
C1 W1 C2 N2 64(5) . .
C5 W1 C2 N2 132(4) . .
C4 W1 C2 N2 -118(5) . .
C3 W1 C2 N2 155(5) . .
C6 W1 C2 N2 -98(5) . .
C7 W1 C2 N2 18(5) . .
C8 W1 C2 N2B 173(13) . .
C1 W1 C2 N2B -90(13) . .
C5 W1 C2 N2B -22(14) . .
C4 W1 C2 N2B 88(13) . .
C3 W1 C2 N2B 2(13) . .
C6 W1 C2 N2B 108(13) . .
C7 W1 C2 N2B -136(13) . .
C16 W2 C11 N11 -92(11) 1_455 .
C10 W2 C11 N11 -61(11) . .
C9 W2 C11 N11 23(11) . .
C14 W2 C11 N11 159(11) . .
C15 W2 C11 N11 48(12) . .
C13 W2 C11 N11 -153(11) . .
C12 W2 C11 N11 108(11) . .
C16 W2 C13 N13 -179(11) 1_455 2
C10 W2 C13 N13 -113(11) . 2
C11 W2 C13 N13 -40(11) . 2
C9 W2 C13 N13 -47(11) . 2
C14 W2 C13 N13 100(11) . 2
C15 W2 C13 N13 117(10) . 2
C12 W2 C13 N13 32(11) . 2
C16 W2 C14 N14 37(6) 1_455 .
C10 W2 C14 N14 67(6) . .
C11 W2 C14 N14 172(6) . .
C9 W2 C14 N14 -85(6) . .
C15 W2 C14 N14 -46(6) . .
C13 W2 C14 N14 123(6) . .
C12 W2 C14 N14 -135(6) . .
N8 Co3 N17 C17 -135.8(9) . .
N12 Co3 N17 C17 132.7(8) . .
N1 Co3 N17 C17 -48.8(9) . .
N13 Co3 N17 C17 43.6(9) . .
N8 Co3 N17 C21 43.1(9) . .
N12 Co3 N17 C21 -48.4(8) . .
N1 Co3 N17 C21 130.1(9) . .
N13 Co3 N17 C21 -137.5(9) . .
C21 N17 C17 C18 -0.0 . .
Co3 N17 C17 C18 178.9(9) . .
N17 C17 C18 C19 -0.0 . .
C17 C18 C19 C20 0.0 . .
C17 C18 C19 C22 -171.7(16) . .
C18 C19 C20 C21 0.0 . .
C22 C19 C20 C21 172.5(14) . .
C19 C20 C21 N17 -0.0 . .
C17 N17 C21 C20 0.0 . .
Co3 N17 C21 C20 -178.9(9) . .
Co1 O1 C22 C23 -76(2) . .
Co1 O1 C22 C19 166.3(11) . .
C20 C19 C22 O1 -119.2(14) . .
C18 C19 C22 O1 53(2) . .
C20 C19 C22 C23 119.0(15) . .
C18 C19 C22 C23 -68.9(18) . .
N8 Co3 N18 C24 135.8(11) . .
N12 Co3 N18 C24 -132.8(11) . .
N1 Co3 N18 C24 48.7(11) . .
N13 Co3 N18 C24 -43.7(12) . .
N8 Co3 N18 C28 -53.3(9) . .
N12 Co3 N18 C28 38.2(9) . .
N1 Co3 N18 C28 -140.3(9) . .
N13 Co3 N18 C28 127.3(10) . .
C28 N18 C24 C25 0.0 . .
Co3 N18 C24 C25 170.6(13) . .
N18 C24 C25 C26 -0.0 . .
C24 C25 C26 C27 0.0 . .
C24 C25 C26 C29 179.2(17) . .
C25 C26 C27 C28 -0.0 . .
C29 C26 C27 C28 -179.2(17) . .
C26 C27 C28 N18 0.0 . .
C24 N18 C28 C27 -0.0 . .
Co3 N18 C28 C27 -171.3(12) . .
Co2 O2 C29 C26 159.4(12) 2_646 .
Co2 O2 C29 C30 -69(2) 2_646 .
C27 C26 C29 O2 -118.2(15) . .
C25 C26 C29 O2 62.5(19) . .
C27 C26 C29 C30 109.6(18) . .
C25 C26 C29 C30 -70(2) . .
